data_1504605
loop_
_publ_author_name
'Adams, Harry'
'Gilmore, Nathan J.'
'Jones, Simon'
'Muldowney, Mark P.'
'von Reuss, Stephan H.'
'Vemula, Ramesh'

_publ_section_title
;
 Asymmetric synthesis of corsifuran A by an enantioselective
 oxazaborolidine reduction.
;
_journal_issue 7
_journal_name_full 'Organic letters'
_journal_page_first 1457
_journal_page_last 1460
_journal_paper_doi 10.1021/ol800239q
_journal_volume 10
_journal_year 2008
_chemical_absolute_configuration unk
_chemical_formula_moiety 'C16 H17 Br O3'
_chemical_formula_sum 'C16 H17 Br O3'
_chemical_formula_weight 337.21
_chemical_name_systematic
; 
 ? 
;
_space_group_IT_number 19
_symmetry_cell_setting orthorhombic
_symmetry_space_group_name_Hall 'P 2ac 2ab'
_symmetry_space_group_name_H-M 'P 21 21 21'
_atom_sites_solution_hydrogens geom
_atom_sites_solution_primary direct
_atom_sites_solution_secondary difmap
_audit_creation_method SHELXL-97
_cell_angle_alpha 90.00
_cell_angle_beta 90.00
_cell_angle_gamma 90.00
_cell_formula_units_Z 4
_cell_length_a 4.656(2)
_cell_length_b 13.095(6)
_cell_length_c 23.986(11)
_cell_measurement_reflns_used 5019
_cell_measurement_temperature 150(2)
_cell_measurement_theta_max 53.245
_cell_measurement_theta_min 4.605
_cell_volume 1462.4(11)
_computing_cell_refinement 'Bruker XSCANS'
_computing_data_collection 'Bruker XSCANS'
_computing_data_reduction 'Bruker SHELXTL'
_computing_molecular_graphics 'Bruker SHELXTL'
_computing_publication_material 'Bruker SHELXTL'
_computing_structure_refinement 'SHELXL-97 (Sheldrick, 1997)'
_computing_structure_solution 'SHELXS-97 (Sheldrick, 1990)'
_diffrn_ambient_temperature 150(2)
_diffrn_detector_area_resol_mean 100
_diffrn_measured_fraction_theta_full 0.996
_diffrn_measured_fraction_theta_max 0.996
_diffrn_measurement_device_type 'Bruker SMART1000'
_diffrn_measurement_method '\w scans'
_diffrn_radiation_monochromator graphite
_diffrn_radiation_source 'fine-focus sealed tube'
_diffrn_radiation_type MoK\a
_diffrn_radiation_wavelength 0.71073
_diffrn_reflns_av_R_equivalents 0.0554
_diffrn_reflns_av_sigmaI/netI 0.0523
_diffrn_reflns_limit_h_max 6
_diffrn_reflns_limit_h_min -5
_diffrn_reflns_limit_k_max 17
_diffrn_reflns_limit_k_min -16
_diffrn_reflns_limit_l_max 31
_diffrn_reflns_limit_l_min -31
_diffrn_reflns_number 15086
_diffrn_reflns_theta_full 27.51
_diffrn_reflns_theta_max 27.51
_diffrn_reflns_theta_min 1.70
_diffrn_standards_decay_% 0
_diffrn_standards_number 0
_exptl_absorpt_coefficient_mu 2.815
_exptl_absorpt_correction_T_max 0.8957
_exptl_absorpt_correction_T_min 0.3513
_exptl_absorpt_correction_type multi-scan
_exptl_absorpt_process_details SADABS
_exptl_crystal_colour colourless
_exptl_crystal_density_diffrn 1.531
_exptl_crystal_density_method 'not measured'
_exptl_crystal_description needle
_exptl_crystal_F_000 688
_exptl_crystal_size_max 0.47
_exptl_crystal_size_mid 0.21
_exptl_crystal_size_min 0.04
_refine_diff_density_max 0.543
_refine_diff_density_min -0.392
_refine_diff_density_rms 0.062
_refine_ls_abs_structure_details 'Flack H D (1983), Acta Cryst. A39, 876-881'
_refine_ls_abs_structure_Flack 0.015(9)
_refine_ls_extinction_method none
_refine_ls_goodness_of_fit_ref 1.010
_refine_ls_hydrogen_treatment constr
_refine_ls_matrix_type full
_refine_ls_number_parameters 184
_refine_ls_number_reflns 3304
_refine_ls_number_restraints 0
_refine_ls_restrained_S_all 1.010
_refine_ls_R_factor_all 0.0419
_refine_ls_R_factor_gt 0.0311
_refine_ls_shift/su_max 0.000
_refine_ls_shift/su_mean 0.000
_refine_ls_structure_factor_coef Fsqd
_refine_ls_weighting_details 'calc w=1/[\s^2^(Fo^2^)+(0.0234P)^2^+0.0000P] where P=(Fo^2^+2Fc^2^)/3'
_refine_ls_weighting_scheme calc
_refine_ls_wR_factor_gt 0.0618
_refine_ls_wR_factor_ref 0.0651
_reflns_number_gt 2865
_reflns_number_total 3304
_reflns_threshold_expression >2sigma(I)
_cod_data_source_file ol800239q-file004.cif
_cod_data_source_block osj39m
_cod_depositor_comments
;
The following automatic conversions were performed:

'_symmetry_cell_setting' value 'Orthorhombic' changed to
'orthorhombic' according to
/home/saulius/struct/CIF-dictionaries/cif_core.dic dictionary named
'cif_core.dic' version 2.4.1 from
2010-06-29.

'_exptl_absorpt_correction_type' value 'MULTI-SCAN'
changed to 'multi-scan' according to
/home/saulius/struct/CIF-dictionaries/cif_core.dic dictionary named
'cif_core.dic' version 2.4.1 from 2010-06-29.

Automatic conversion script
Id: cif_fix_values 1715 2011-07-08 13:25:40Z adriana 
;
_cod_original_cell_volume 1462.5(11)
_cod_original_sg_symbol_H-M P2(1)2(1)2(1)
_cod_database_code 1504605

loop_
_symmetry_equiv_pos_as_xyz
'x, y, z'
'-x+1/2, -y, z+1/2'
'-x, y+1/2, -z+1/2'
'x+1/2, -y+1/2, -z'

loop_
_atom_site_label
_atom_site_type_symbol
_atom_site_fract_x
_atom_site_fract_y
_atom_site_fract_z
_atom_site_U_iso_or_equiv
_atom_site_adp_type
_atom_site_occupancy
_atom_site_symmetry_multiplicity
_atom_site_calc_flag
_atom_site_refinement_flags
Br1 Br -0.28213(6) -0.09967(2) 0.122219(11) 0.03319(9) Uani 1 1 d .
O1 O -0.1078(4) -0.07560(13) -0.12628(8) 0.0352(5) Uani 1 1 d .
O2 O -0.1054(4) 0.22008(13) 0.02775(7) 0.0242(4) Uani 1 1 d .
H2 H 0.0508 0.2355 0.0124 0.036 Uiso 1 1 calc R
O3 O 0.5376(5) 0.33459(15) 0.25734(8) 0.0373(5) Uani 1 1 d .
C1 C -0.2380(5) -0.08372(17) 0.04328(10) 0.0245(5) Uani 1 1 d .
C2 C -0.4022(6) -0.1471(2) 0.01039(12) 0.0275(6) Uani 1 1 d .
H2A H -0.5373 -0.1921 0.0270 0.033 Uiso 1 1 calc R
C3 C -0.3697(6) -0.14504(19) -0.04716(12) 0.0296(7) Uani 1 1 d .
H3 H -0.4835 -0.1879 -0.0702 0.036 Uiso 1 1 calc R
C4 C -0.1700(6) -0.07986(18) -0.07036(11) 0.0258(6) Uani 1 1 d .
C5 C -0.0129(6) -0.0143(2) -0.03668(11) 0.0255(6) Uani 1 1 d .
H5 H 0.1201 0.0314 -0.0534 0.031 Uiso 1 1 calc R
C6 C -0.0452(6) -0.01382(19) 0.02098(11) 0.0226(6) Uani 1 1 d .
C7 C 0.1225(6) 0.06005(18) 0.05657(11) 0.0237(6) Uani 1 1 d .
H7A H 0.2941 0.0827 0.0356 0.028 Uiso 1 1 calc R
H7B H 0.1899 0.0240 0.0904 0.028 Uiso 1 1 calc R
C8 C -0.0510(5) 0.15468(18) 0.07436(10) 0.0213(6) Uani 1 1 d .
H8 H -0.2406 0.1304 0.0887 0.026 Uiso 1 1 calc R
C9 C 0.1020(5) 0.20869(17) 0.12185(11) 0.0218(5) Uani 1 1 d .
C10 C 0.0785(7) 0.1701(2) 0.17578(12) 0.0324(7) Uani 1 1 d .
H10 H -0.0437 0.1134 0.1826 0.039 Uiso 1 1 calc R
C11 C 0.2289(7) 0.2126(2) 0.21953(11) 0.0343(7) Uani 1 1 d .
H11 H 0.2132 0.1840 0.2558 0.041 Uiso 1 1 calc R
C12 C 0.4016(6) 0.2963(2) 0.21093(11) 0.0274(6) Uani 1 1 d .
C13 C 0.4274(6) 0.3361(2) 0.15810(11) 0.0287(6) Uani 1 1 d .
H13 H 0.5488 0.3932 0.1515 0.034 Uiso 1 1 calc R
C14 C 0.2757(6) 0.29265(18) 0.11454(11) 0.0290(6) Uani 1 1 d .
H14 H 0.2920 0.3217 0.0784 0.035 Uiso 1 1 calc R
C15 C 0.7204(7) 0.4206(2) 0.24992(12) 0.0396(7) Uani 1 1 d .
H15A H 0.6079 0.4782 0.2357 0.059 Uiso 1 1 calc R
H15B H 0.8722 0.4036 0.2232 0.059 Uiso 1 1 calc R
H15C H 0.8071 0.4392 0.2857 0.059 Uiso 1 1 calc R
C16 C -0.2909(7) -0.1331(2) -0.16210(12) 0.0456(8) Uani 1 1 d .
H16A H -0.4911 -0.1132 -0.1557 0.068 Uiso 1 1 calc R
H16B H -0.2678 -0.2061 -0.1542 0.068 Uiso 1 1 calc R
H16C H -0.2398 -0.1196 -0.2010 0.068 Uiso 1 1 calc R

loop_
_atom_site_aniso_label
_atom_site_aniso_U_11
_atom_site_aniso_U_22
_atom_site_aniso_U_33
_atom_site_aniso_U_23
_atom_site_aniso_U_13
_atom_site_aniso_U_12
Br1 0.03646(15) 0.03287(14) 0.03023(15) 0.00660(13) -0.00056(13) 0.00104(12)
O1 0.0444(10) 0.0346(11) 0.0266(11) -0.0040(9) -0.0030(10) -0.0076(8)
O2 0.0191(9) 0.0296(10) 0.0241(10) 0.0077(8) -0.0013(8) 0.0005(8)
O3 0.0471(14) 0.0406(13) 0.0242(12) -0.0004(9) -0.0051(10) -0.0119(10)
C1 0.0254(13) 0.0234(12) 0.0247(13) 0.0006(10) 0.0005(11) 0.0073(12)
C2 0.0263(14) 0.0205(13) 0.0358(17) 0.0013(13) -0.0005(13) -0.0004(11)
C3 0.0307(15) 0.0211(13) 0.0370(18) -0.0048(13) -0.0070(13) 0.0039(12)
C4 0.0266(14) 0.0228(14) 0.0279(15) -0.0004(11) -0.0022(11) 0.0053(11)
C5 0.0236(14) 0.0205(14) 0.0323(17) 0.0042(12) -0.0012(12) 0.0008(11)
C6 0.0200(13) 0.0181(13) 0.0298(16) 0.0004(12) -0.0071(12) 0.0062(10)
C7 0.0205(13) 0.0248(13) 0.0260(15) 0.0030(11) -0.0051(11) -0.0016(10)
C8 0.0203(13) 0.0212(13) 0.0225(15) 0.0053(11) -0.0016(11) -0.0019(10)
C9 0.0201(11) 0.0228(12) 0.0225(13) 0.0011(13) 0.0004(13) 0.0026(9)
C10 0.0378(16) 0.0296(16) 0.0297(17) 0.0068(13) -0.0003(14) -0.0113(13)
C11 0.0416(17) 0.0399(15) 0.0215(14) 0.0087(12) 0.0005(14) -0.0101(15)
C12 0.0282(14) 0.0317(15) 0.0224(15) -0.0048(13) -0.0010(12) 0.0022(12)
C13 0.0342(15) 0.0254(15) 0.0266(16) 0.0007(12) 0.0014(13) -0.0087(12)
C14 0.0357(14) 0.0269(12) 0.0243(14) 0.0045(11) 0.0029(14) -0.0038(12)
C15 0.0441(18) 0.0379(16) 0.0368(17) -0.0035(13) -0.0102(15) -0.0078(15)
C16 0.050(2) 0.0537(19) 0.0330(17) -0.0112(14) -0.0032(17) -0.0088(17)

loop_
_atom_type_symbol
_atom_type_description
_atom_type_scat_dispersion_real
_atom_type_scat_dispersion_imag
_atom_type_scat_source
C C 0.0033 0.0016 'International Tables Vol C Tables 4.2.6.8 and 6.1.1.4'
H H 0.0000 0.0000 'International Tables Vol C Tables 4.2.6.8 and 6.1.1.4'
O O 0.0106 0.0060 'International Tables Vol C Tables 4.2.6.8 and 6.1.1.4'
Br Br -0.2901 2.4595 'International Tables Vol C Tables 4.2.6.8 and 6.1.1.4'

loop_
_geom_angle_atom_site_label_1
_geom_angle_atom_site_label_2
_geom_angle_atom_site_label_3
_geom_angle
C4 O1 C16 116.2(2)
C8 O2 H2 109.5
C12 O3 C15 117.5(2)
C2 C1 C6 122.4(2)
C2 C1 Br1 116.2(2)
C6 C1 Br1 121.44(19)
C1 C2 C3 119.8(3)
C1 C2 H2A 120.1
C3 C2 H2A 120.1
C4 C3 C2 119.1(3)
C4 C3 H3 120.5
C2 C3 H3 120.5
O1 C4 C3 124.1(2)
O1 C4 C5 115.6(2)
C3 C4 C5 120.2(3)
C4 C5 C6 121.6(2)
C4 C5 H5 119.2
C6 C5 H5 119.2
C1 C6 C5 116.7(2)
C1 C6 C7 122.6(2)
C5 C6 C7 120.6(2)
C6 C7 C8 113.7(2)
C6 C7 H7A 108.8
C8 C7 H7A 108.8
C6 C7 H7B 108.8
C8 C7 H7B 108.8
H7A C7 H7B 107.7
O2 C8 C9 113.0(2)
O2 C8 C7 111.0(2)
C9 C8 C7 109.7(2)
O2 C8 H8 107.7
C9 C8 H8 107.7
C7 C8 H8 107.7
C14 C9 C10 117.0(2)
C14 C9 C8 123.5(2)
C10 C9 C8 119.4(2)
C11 C10 C9 121.3(3)
C11 C10 H10 119.3
C9 C10 H10 119.3
C12 C11 C10 120.3(3)
C12 C11 H11 119.8
C10 C11 H11 119.8
O3 C12 C11 116.0(2)
O3 C12 C13 124.6(3)
C11 C12 C13 119.4(3)
C12 C13 C14 119.7(3)
C12 C13 H13 120.2
C14 C13 H13 120.2
C9 C14 C13 122.2(2)
C9 C14 H14 118.9
C13 C14 H14 118.9
O3 C15 H15A 109.5
O3 C15 H15B 109.5
H15A C15 H15B 109.5
O3 C15 H15C 109.5
H15A C15 H15C 109.5
H15B C15 H15C 109.5
O1 C16 H16A 109.5
O1 C16 H16B 109.5
H16A C16 H16B 109.5
O1 C16 H16C 109.5
H16A C16 H16C 109.5
H16B C16 H16C 109.5

loop_
_geom_bond_atom_site_label_1
_geom_bond_atom_site_label_2
_geom_bond_distance
Br1 C1 1.916(3)
O1 C4 1.373(3)
O1 C16 1.426(3)
O2 C8 1.431(3)
O2 H2 0.8400
O3 C12 1.375(3)
O3 C15 1.423(3)
C1 C2 1.376(4)
C1 C6 1.389(4)
C2 C3 1.389(4)
C2 H2A 0.9500
C3 C4 1.379(4)
C3 H3 0.9500
C4 C5 1.387(4)
C5 C6 1.391(4)
C5 H5 0.9500
C6 C7 1.508(3)
C7 C8 1.540(3)
C7 H7A 0.9900
C7 H7B 0.9900
C8 C9 1.518(4)
C8 H8 1.0000
C9 C14 1.376(3)
C9 C10 1.393(4)
C10 C11 1.379(4)
C10 H10 0.9500
C11 C12 1.375(4)
C11 H11 0.9500
C12 C13 1.375(4)
C13 C14 1.384(3)
C13 H13 0.9500
C14 H14 0.9500
C15 H15A 0.9800
C15 H15B 0.9800
C15 H15C 0.9800
C16 H16A 0.9800
C16 H16B 0.9800
C16 H16C 0.9800

loop_
_geom_hbond_atom_site_label_D
_geom_hbond_atom_site_label_H
_geom_hbond_atom_site_label_A
_geom_hbond_distance_DH
_geom_hbond_distance_HA
_geom_hbond_distance_DA
_geom_hbond_angle_DHA
_geom_hbond_site_symmetry_A
O2 H2 O2 0.84 1.96 2.794(2) 174.8 4
